data_7246780
loop_
_publ_author_name
'Zhang, Yulong'
'Guo, Huichuang'
'Wu, Qian'
'Bi, Xiaojing'
'Shi, Enxue'
'Xiao, Junhua'

_publ_section_title
;
 Stereoselective synthesis of (E)-\a,\b-unsaturated esters:
 triethylamine-catalyzed allylic rearrangement of enol phosphates
;
_journal_issue 20
_journal_name_full 'RSC Advances'
_journal_page_first 13511
_journal_page_last 13515
_journal_paper_doi 10.1039/D3RA02430J
_journal_volume 13
_journal_year 2023
_chemical_formula_moiety 'C18 H19 O4 P'
_chemical_formula_sum 'C18 H19 O4 P'
_chemical_formula_weight 330.30
_space_group_crystal_system triclinic
_space_group_IT_number 2
_space_group_name_Hall '-P 1'
_space_group_name_H-M_alt 'P -1'
_atom_sites_solution_hydrogens geom
_atom_sites_solution_primary direct
_audit_creation_date 2022-10-31
_audit_creation_method
;
Olex2 1.5-beta
(compiled 2021.12.09 svn.r5202d8cf for OlexSys, GUI svn.r6439)
;
_audit_update_record
;
2023-03-20 deposited with the CCDC.	2023-04-27 downloaded from the CCDC.
;
_cell_angle_alpha 107.828(9)
_cell_angle_beta 102.923(10)
_cell_angle_gamma 104.503(11)
_cell_formula_units_Z 2
_cell_length_a 6.1976(8)
_cell_length_b 12.1637(13)
_cell_length_c 12.6520(13)
_cell_measurement_reflns_used 2939
_cell_measurement_temperature 169.99(10)
_cell_measurement_theta_max 73.2040
_cell_measurement_theta_min 3.8450
_cell_volume 831.07(19)
_computing_cell_refinement 'CrysAlisPro 1.171.38.43f (Rigaku OD, 2015)'
_computing_data_collection 'CrysAlisPro 1.171.38.43f (Rigaku OD, 2015)'
_computing_data_reduction 'CrysAlisPro 1.171.38.43f (Rigaku OD, 2015)'
_computing_molecular_graphics 'Olex2 1.5-beta (Dolomanov et al., 2009)'
_computing_publication_material 'Olex2 1.5-beta (Dolomanov et al., 2009)'
_computing_structure_refinement 'SHELXL 2017/1 (Sheldrick, 2015)'
_computing_structure_solution 'SHELXS  (Sheldrick, 2008)'
_diffrn_ambient_environment N~2~
_diffrn_ambient_temperature 169.99(10)
_diffrn_detector 'CCD plate'
_diffrn_detector_area_resol_mean 5.2684
_diffrn_detector_type AtlasS2
_diffrn_measured_fraction_theta_full 0.988
_diffrn_measured_fraction_theta_max 0.988
_diffrn_measurement_details
;
List of Runs (angles in degrees, time in seconds):

  # Type    Start    End  Width  t~exp~   \w     \q     \k     \f   Frames
#--------------------------------------------------------------------------
  1  \w    -41.00  31.00   1.00    1.00    --  -40.73  57.00  60.00   72
  2  \w    -69.00  31.00   1.00    1.00    --  -40.73  57.00-180.00  100
  3  \w     46.00  89.00   1.00    1.00    --   40.73-125.00   0.00   43
  4  \w     54.00 108.00   1.00    2.00    --  107.58 -94.00-120.00   54
  5  \w     38.00  77.00   1.00    2.00    --  107.58 -94.00-150.00   39
  6  \w     31.00 136.00   1.00    2.00    --  107.58 -30.00-180.00  105
  7  \w    127.00 175.00   1.00    2.00    --  107.58  45.00-150.00   48
  8  \w     83.00 138.00   1.00    2.00    --  107.58  30.00 120.00   55
  9  \w     84.00 174.00   1.00    2.00    --  107.58  61.00 150.00   90
 10  \w   -112.00 -45.00   1.00    1.00    --  -41.23 -77.00 -60.00   67
 11  \w   -119.00 -62.00   1.00    1.00    --  -41.23-162.00 153.00   57
 12  \w     24.00  64.00   1.00    1.00    --   41.23  38.00  30.00   40
 13  \w     77.00 116.00   1.00    1.00    --   41.23  38.00  30.00   39
 14  \w     40.00 122.00   1.00    2.00    --  106.95 -30.00  90.00   82
 15  \w    138.00 168.00   1.00    2.00    --  106.95 125.00  60.00   30
 16  \w     34.00 112.00   1.00    2.00    --  106.95-125.00  30.00   78
 17  \w     40.00 133.00   1.00    2.00    --  106.95 -61.00   0.00   93
 18  \w     56.00  94.00   1.00    2.00    --  106.95 -94.00 150.00   38
 19  \w     79.00 109.00   1.00    2.00    --  106.95 -94.00  60.00   30
 20  \w    132.00 158.00   1.00    2.00    --  106.95 117.00  30.00   26
 21  \w    115.00 141.00   1.00    2.00    --  106.95 125.00 150.00   26
 22  \w    132.00 158.00   1.00    2.00    --  106.95  61.00 -60.00   26
 23  \w    108.00 120.00   1.00    2.00    --  106.95 -45.00   0.00   12
;
_diffrn_measurement_device 'four-circle diffractometer'
_diffrn_measurement_device_type 'SuperNova, Dual, Cu at zero, AtlasS2'
_diffrn_measurement_method '\w scans'
_diffrn_orient_matrix_type 'CrysAlisPro convention (1999,Acta A55,543-557)'
_diffrn_orient_matrix_UB_11 0.0988146000
_diffrn_orient_matrix_UB_12 0.0866526000
_diffrn_orient_matrix_UB_13 0.1305062000
_diffrn_orient_matrix_UB_21 0.1468945000
_diffrn_orient_matrix_UB_22 0.1006101000
_diffrn_orient_matrix_UB_23 -0.0308853000
_diffrn_orient_matrix_UB_31 -0.2058632000
_diffrn_orient_matrix_UB_32 0.0492279000
_diffrn_orient_matrix_UB_33 -0.0174519000
_diffrn_radiation_monochromator mirror
_diffrn_radiation_probe x-ray
_diffrn_radiation_type 'Cu K\a'
_diffrn_radiation_wavelength 1.54184
_diffrn_reflns_av_R_equivalents 0.0988
_diffrn_reflns_av_unetI/netI 0.0746
_diffrn_reflns_Laue_measured_fraction_full 0.988
_diffrn_reflns_Laue_measured_fraction_max 0.988
_diffrn_reflns_limit_h_max 5
_diffrn_reflns_limit_h_min -7
_diffrn_reflns_limit_k_max 14
_diffrn_reflns_limit_k_min -14
_diffrn_reflns_limit_l_max 15
_diffrn_reflns_limit_l_min -15
_diffrn_reflns_number 5688
_diffrn_reflns_point_group_measured_fraction_full 0.988
_diffrn_reflns_point_group_measured_fraction_max 0.988
_diffrn_reflns_theta_full 66.600
_diffrn_reflns_theta_max 66.600
_diffrn_reflns_theta_min 3.882
_diffrn_source 'micro-focus sealed X-ray tube'
_diffrn_source_type 'SuperNova (Cu) X-ray Source'
_exptl_absorpt_coefficient_mu 1.619
_exptl_absorpt_correction_T_max 1.00000
_exptl_absorpt_correction_T_min 0.33084
_exptl_absorpt_correction_type multi-scan
_exptl_absorpt_process_details
;
CrysAlisPro 1.171.38.43f (Rigaku Oxford Diffraction, 2015)
Empirical absorption correction using spherical harmonics,
 implemented in SCALE3 ABSPACK scaling algorithm.
;
_exptl_crystal_colour 'light colourless'
_exptl_crystal_density_diffrn 1.320
_exptl_crystal_description block
_exptl_crystal_F_000 348
_exptl_crystal_size_max 0.15
_exptl_crystal_size_mid 0.13
_exptl_crystal_size_min 0.11
_refine_diff_density_max 0.812
_refine_diff_density_min -0.744
_refine_diff_density_rms 0.114
_refine_ls_extinction_method none
_refine_ls_goodness_of_fit_ref 1.113
_refine_ls_hydrogen_treatment constr
_refine_ls_matrix_type full
_refine_ls_number_parameters 210
_refine_ls_number_reflns 2912
_refine_ls_number_restraints 0
_refine_ls_restrained_S_all 1.113
_refine_ls_R_factor_all 0.1060
_refine_ls_R_factor_gt 0.0931
_refine_ls_shift/su_max 0.000
_refine_ls_shift/su_mean 0.000
_refine_ls_structure_factor_coef Fsqd
_refine_ls_weighting_details 'w=1/[\s^2^(Fo^2^)+(0.1489P)^2^+1.0948P] where P=(Fo^2^+2Fc^2^)/3'
_refine_ls_weighting_scheme calc
_refine_ls_wR_factor_gt 0.2526
_refine_ls_wR_factor_ref 0.2603
_reflns_Friedel_coverage 0.000
_reflns_number_gt 2353
_reflns_number_total 2912
_reflns_threshold_expression 'I > 2\s(I)'
_twin_special_details
;
Component 2 rotated by 139.3769\% 
 around [0.57 -0.33 -0.75] (reciprocal) or [0.94 -0.15 -0.30] (direct)
;
_cod_data_source_file d3ra02430j2.cif
_cod_data_source_block p4
_cod_original_cell_volume 831.07(18)
_cod_database_code 7246780
_shelx_shelxl_version_number 2017/1
_shelx_space_group_comment
;
The symmetry employed for this shelxl refinement is uniquely defined
by the following loop, which should always be used as a source of
symmetry information in preference to the above space-group names.
They are only intended as comments.
;
_olex2_refinement_description
;
1. Fixed Uiso
 At 1.2 times of:
  All C(H) groups, All C(H,H) groups
 At 1.5 times of:
  All C(H,H,H) groups
2.a Secondary CH2 refined with riding coordinates:
 C17(H17A,H17B)
2.b Aromatic/amide H refined with riding coordinates:
 C2(H2), C3(H3), C4(H4), C5(H5), C6(H6), C8(H8), C9(H9), C10(H10), C11(H11),
 C12(H12), C15(H15)
2.c Idealised Me refined as rotating group:
 C14(H14A,H14B,H14C), C18(H18A,H18B,H18C)
;
_olex2_submission_special_instructions 'No special instructions were received'
_oxdiff_exptl_absorpt_empirical_details
;
Empirical correction (ABSPACK) includes:
- Absorption correction using spherical harmonics
- Frame scaling
;
_oxdiff_exptl_absorpt_empirical_full_max 2.383
_oxdiff_exptl_absorpt_empirical_full_min 0.354
_oxdiff_twin_integration_method simultaneous
_oxdiff_twin_items 2

loop_
_space_group_symop_operation_xyz
'x, y, z'
'-x, -y, -z'

loop_
_atom_site_label
_atom_site_type_symbol
_atom_site_fract_x
_atom_site_fract_y
_atom_site_fract_z
_atom_site_U_iso_or_equiv
_atom_site_adp_type
_atom_site_occupancy
_atom_site_site_symmetry_order
_atom_site_calc_flag
_atom_site_refinement_flags_posn
_atom_site_refinement_flags_adp
_atom_site_refinement_flags_occupancy
_atom_site_disorder_assembly
_atom_site_disorder_group
P1 P 0.54062(17) 0.38909(9) 0.65896(9) 0.0297(4) Uani 1 1 d . . . . .
O1 O 0.7735(5) 0.3940(3) 0.6454(3) 0.0404(8) Uani 1 1 d . . . . .
O2 O 0.3643(5) 0.4152(3) 0.5636(2) 0.0309(7) Uani 1 1 d . . . . .
O3 O 0.0799(8) 0.1751(4) 0.1956(3) 0.0650(12) Uani 1 1 d . . . . .
O4 O 0.4254(9) 0.1382(4) 0.2370(3) 0.0651(12) Uani 1 1 d . . . . .
C1 C 0.3785(7) 0.2402(4) 0.6516(3) 0.0294(9) Uani 1 1 d . . . . .
C2 C 0.1646(8) 0.2168(4) 0.6731(4) 0.0343(9) Uani 1 1 d . . . . .
H2 H 0.094910 0.278732 0.688330 0.041 Uiso 1 1 calc R U . . .
C3 C 0.0538(9) 0.1015(5) 0.6719(4) 0.0419(11) Uani 1 1 d . . . . .
H3 H -0.091330 0.085246 0.687599 0.050 Uiso 1 1 calc R U . . .
C4 C 0.1527(9) 0.0106(4) 0.6483(4) 0.0437(11) Uani 1 1 d . . . . .
H4 H 0.076514 -0.067844 0.647832 0.052 Uiso 1 1 calc R U . . .
C5 C 0.3645(10) 0.0350(5) 0.6253(5) 0.0493(12) Uani 1 1 d . . . . .
H5 H 0.432356 -0.027532 0.607693 0.059 Uiso 1 1 calc R U . . .
C6 C 0.4760(8) 0.1483(4) 0.6278(5) 0.0422(11) Uani 1 1 d . . . . .
H6 H 0.622086 0.164305 0.613014 0.051 Uiso 1 1 calc R U . . .
C7 C 0.5527(7) 0.5037(4) 0.7900(4) 0.0323(9) Uani 1 1 d . . . . .
C8 C 0.7488(9) 0.5435(5) 0.8895(4) 0.0432(11) Uani 1 1 d . . . . .
H8 H 0.872632 0.511180 0.885408 0.052 Uiso 1 1 calc R U . . .
C9 C 0.7636(11) 0.6300(5) 0.9943(5) 0.0550(14) Uani 1 1 d . . . . .
H9 H 0.896633 0.656069 1.062065 0.066 Uiso 1 1 calc R U . . .
C10 C 0.5859(10) 0.6786(5) 1.0006(5) 0.0509(13) Uani 1 1 d . . . . .
H10 H 0.597144 0.738256 1.072550 0.061 Uiso 1 1 calc R U . . .
C11 C 0.3931(10) 0.6406(5) 0.9030(5) 0.0484(12) Uani 1 1 d . . . . .
H11 H 0.271380 0.674475 0.907230 0.058 Uiso 1 1 calc R U . . .
C12 C 0.3755(8) 0.5528(4) 0.7981(4) 0.0391(10) Uani 1 1 d . . . . .
H12 H 0.240389 0.526128 0.731078 0.047 Uiso 1 1 calc R U . . .
C13 C 0.2538(7) 0.3386(4) 0.4470(4) 0.0285(9) Uani 1 1 d . . . . .
C14 C 0.0146(8) 0.3430(5) 0.4059(4) 0.0429(11) Uani 1 1 d . . . . .
H14A H -0.073604 0.323308 0.456993 0.064 Uiso 1 1 calc R U . . .
H14B H -0.067355 0.282981 0.325174 0.064 Uiso 1 1 calc R U . . .
H14C H 0.026059 0.425647 0.408447 0.064 Uiso 1 1 calc R U . . .
C15 C 0.3652(8) 0.2744(4) 0.3879(4) 0.0363(10) Uani 1 1 d . . . . .
H15 H 0.520113 0.282734 0.429694 0.044 Uiso 1 1 calc R U . . .
C16 C 0.2671(10) 0.1928(5) 0.2647(4) 0.0449(11) Uani 1 1 d . . . . .
C17 C 0.3703(18) 0.0574(7) 0.1165(6) 0.083(2) Uani 1 1 d . . . . .
H17A H 0.276141 0.086212 0.063741 0.099 Uiso 1 1 calc R U . . .
H17B H 0.518679 0.061053 0.098293 0.099 Uiso 1 1 calc R U . . .
C18 C 0.2409(17) -0.0679(6) 0.0943(6) 0.082(2) Uani 1 1 d . . . . .
H18A H 0.217500 -0.120498 0.013575 0.123 Uiso 1 1 calc R U . . .
H18B H 0.087250 -0.073206 0.104924 0.123 Uiso 1 1 calc R U . . .
H18C H 0.329600 -0.095335 0.149244 0.123 Uiso 1 1 calc R U . . .

loop_
_atom_site_aniso_label
_atom_site_aniso_U_11
_atom_site_aniso_U_22
_atom_site_aniso_U_33
_atom_site_aniso_U_23
_atom_site_aniso_U_13
_atom_site_aniso_U_12
P1 0.0262(6) 0.0288(6) 0.0333(6) 0.0127(4) 0.0098(4) 0.0072(4)
O1 0.0285(15) 0.0442(18) 0.0490(19) 0.0183(15) 0.0156(14) 0.0103(13)
O2 0.0351(15) 0.0280(14) 0.0311(15) 0.0135(12) 0.0092(12) 0.0121(12)
O3 0.073(3) 0.069(3) 0.0312(19) 0.0088(18) 0.0089(19) 0.010(2)
O4 0.103(3) 0.062(2) 0.044(2) 0.0169(19) 0.036(2) 0.044(2)
C1 0.0275(19) 0.030(2) 0.029(2) 0.0127(17) 0.0067(16) 0.0079(16)
C2 0.033(2) 0.035(2) 0.038(2) 0.0149(18) 0.0134(18) 0.0124(18)
C3 0.039(2) 0.045(3) 0.045(3) 0.023(2) 0.017(2) 0.010(2)
C4 0.047(3) 0.035(2) 0.050(3) 0.024(2) 0.011(2) 0.010(2)
C5 0.051(3) 0.040(3) 0.066(3) 0.025(2) 0.020(3) 0.024(2)
C6 0.038(2) 0.041(3) 0.057(3) 0.024(2) 0.020(2) 0.020(2)
C7 0.032(2) 0.0266(19) 0.033(2) 0.0123(17) 0.0089(17) 0.0009(16)
C8 0.037(2) 0.042(2) 0.040(3) 0.012(2) 0.001(2) 0.009(2)
C9 0.058(3) 0.048(3) 0.033(3) 0.008(2) -0.004(2) 0.001(3)
C10 0.064(3) 0.036(2) 0.037(3) 0.005(2) 0.016(2) 0.005(2)
C11 0.055(3) 0.038(2) 0.043(3) 0.005(2) 0.017(2) 0.012(2)
C12 0.039(2) 0.037(2) 0.037(2) 0.012(2) 0.0080(19) 0.0112(19)
C13 0.0290(19) 0.0254(19) 0.033(2) 0.0160(17) 0.0100(17) 0.0072(16)
C14 0.036(2) 0.047(3) 0.045(3) 0.018(2) 0.008(2) 0.017(2)
C15 0.035(2) 0.038(2) 0.037(2) 0.0151(19) 0.0136(19) 0.0105(19)
C16 0.058(3) 0.042(3) 0.032(2) 0.016(2) 0.016(2) 0.010(2)
C17 0.137(7) 0.068(4) 0.045(4) 0.015(3) 0.044(4) 0.036(5)
C18 0.116(6) 0.058(4) 0.042(3) 0.007(3) 0.007(4) 0.011(4)

loop_
_atom_type_symbol
_atom_type_description
_atom_type_scat_dispersion_real
_atom_type_scat_dispersion_imag
_atom_type_scat_source
C C 0.0181 0.0091 'International Tables Vol C Tables 4.2.6.8 and 6.1.1.4'
H H 0.0000 0.0000 'International Tables Vol C Tables 4.2.6.8 and 6.1.1.4'
O O 0.0492 0.0322 'International Tables Vol C Tables 4.2.6.8 and 6.1.1.4'
P P 0.2955 0.4335 'International Tables Vol C Tables 4.2.6.8 and 6.1.1.4'

loop_
_geom_angle_atom_site_label_1
_geom_angle_atom_site_label_2
_geom_angle_atom_site_label_3
_geom_angle
_geom_angle_site_symmetry_1
_geom_angle_site_symmetry_3
_geom_angle_publ_flag
O1 P1 O2 116.64(18) . . ?
O1 P1 C1 111.45(19) . . ?
O1 P1 C7 114.3(2) . . ?
O2 P1 C1 104.73(17) . . ?
O2 P1 C7 99.78(18) . . ?
C7 P1 C1 108.87(19) . . ?
C13 O2 P1 125.6(2) . . ?
C16 O4 C17 118.1(6) . . ?
C2 C1 P1 121.9(3) . . ?
C6 C1 P1 118.4(3) . . ?
C6 C1 C2 119.7(4) . . ?
C1 C2 H2 120.4 . . ?
C1 C2 C3 119.2(4) . . ?
C3 C2 H2 120.4 . . ?
C2 C3 H3 119.6 . . ?
C4 C3 C2 120.7(4) . . ?
C4 C3 H3 119.6 . . ?
C3 C4 H4 120.3 . . ?
C3 C4 C5 119.3(4) . . ?
C5 C4 H4 120.3 . . ?
C4 C5 H5 119.8 . . ?
C6 C5 C4 120.4(5) . . ?
C6 C5 H5 119.8 . . ?
C1 C6 H6 119.6 . . ?
C5 C6 C1 120.8(4) . . ?
C5 C6 H6 119.6 . . ?
C8 C7 P1 118.0(4) . . ?
C12 C7 P1 123.2(3) . . ?
C12 C7 C8 118.8(4) . . ?
C7 C8 H8 119.9 . . ?
C9 C8 C7 120.2(5) . . ?
C9 C8 H8 119.9 . . ?
C8 C9 H9 119.9 . . ?
C10 C9 C8 120.3(5) . . ?
C10 C9 H9 119.9 . . ?
C9 C10 H10 120.0 . . ?
C11 C10 C9 120.0(5) . . ?
C11 C10 H10 120.0 . . ?
C10 C11 H11 119.9 . . ?
C10 C11 C12 120.1(5) . . ?
C12 C11 H11 119.9 . . ?
C7 C12 C11 120.6(5) . . ?
C7 C12 H12 119.7 . . ?
C11 C12 H12 119.7 . . ?
O2 C13 C14 110.1(4) . . ?
C15 C13 O2 120.4(4) . . ?
C15 C13 C14 129.5(4) . . ?
C13 C14 H14A 109.5 . . ?
C13 C14 H14B 109.5 . . ?
C13 C14 H14C 109.5 . . ?
H14A C14 H14B 109.5 . . ?
H14A C14 H14C 109.5 . . ?
H14B C14 H14C 109.5 . . ?
C13 C15 H15 117.5 . . ?
C13 C15 C16 124.9(5) . . ?
C16 C15 H15 117.5 . . ?
O3 C16 O4 124.2(5) . . ?
O3 C16 C15 127.5(5) . . ?
O4 C16 C15 108.3(5) . . ?
O4 C17 H17A 109.2 . . ?
O4 C17 H17B 109.2 . . ?
H17A C17 H17B 107.9 . . ?
C18 C17 O4 112.1(6) . . ?
C18 C17 H17A 109.2 . . ?
C18 C17 H17B 109.2 . . ?
C17 C18 H18A 109.5 . . ?
C17 C18 H18B 109.5 . . ?
C17 C18 H18C 109.5 . . ?
H18A C18 H18B 109.5 . . ?
H18A C18 H18C 109.5 . . ?
H18B C18 H18C 109.5 . . ?

loop_
_geom_bond_atom_site_label_1
_geom_bond_atom_site_label_2
_geom_bond_distance
_geom_bond_site_symmetry_2
_geom_bond_publ_flag
P1 O1 1.480(3) . ?
P1 O2 1.602(3) . ?
P1 C1 1.801(4) . ?
P1 C7 1.781(4) . ?
O2 C13 1.379(5) . ?
O3 C16 1.209(7) . ?
O4 C16 1.365(7) . ?
O4 C17 1.445(7) . ?
C1 C2 1.390(6) . ?
C1 C6 1.385(6) . ?
C2 H2 0.9500 . ?
C2 C3 1.393(6) . ?
C3 H3 0.9500 . ?
C3 C4 1.381(7) . ?
C4 H4 0.9500 . ?
C4 C5 1.387(7) . ?
C5 H5 0.9500 . ?
C5 C6 1.366(7) . ?
C6 H6 0.9500 . ?
C7 C8 1.395(6) . ?
C7 C12 1.384(7) . ?
C8 H8 0.9500 . ?
C8 C9 1.384(7) . ?
C9 H9 0.9500 . ?
C9 C10 1.380(9) . ?
C10 H10 0.9500 . ?
C10 C11 1.372(8) . ?
C11 H11 0.9500 . ?
C11 C12 1.386(7) . ?
C12 H12 0.9500 . ?
C13 C14 1.478(6) . ?
C13 C15 1.337(6) . ?
C14 H14A 0.9800 . ?
C14 H14B 0.9800 . ?
C14 H14C 0.9800 . ?
C15 H15 0.9500 . ?
C15 C16 1.454(7) . ?
C17 H17A 0.9900 . ?
C17 H17B 0.9900 . ?
C17 C18 1.439(10) . ?
C18 H18A 0.9800 . ?
C18 H18B 0.9800 . ?
C18 H18C 0.9800 . ?

loop_
_geom_torsion_atom_site_label_1
_geom_torsion_atom_site_label_2
_geom_torsion_atom_site_label_3
_geom_torsion_atom_site_label_4
_geom_torsion
_geom_torsion_site_symmetry_1
_geom_torsion_site_symmetry_2
_geom_torsion_site_symmetry_3
_geom_torsion_site_symmetry_4
_geom_torsion_publ_flag
P1 O2 C13 C14 144.1(3) . . . . ?
P1 O2 C13 C15 -36.3(5) . . . . ?
P1 C1 C2 C3 -176.7(3) . . . . ?
P1 C1 C6 C5 177.7(4) . . . . ?
P1 C7 C8 C9 -178.3(4) . . . . ?
P1 C7 C12 C11 179.0(4) . . . . ?
O1 P1 O2 C13 69.6(3) . . . . ?
O1 P1 C1 C2 173.8(3) . . . . ?
O1 P1 C1 C6 -3.9(4) . . . . ?
O1 P1 C7 C8 -31.5(4) . . . . ?
O1 P1 C7 C12 149.8(4) . . . . ?
O2 P1 C1 C2 -59.2(4) . . . . ?
O2 P1 C1 C6 123.1(4) . . . . ?
O2 P1 C7 C8 -156.8(3) . . . . ?
O2 P1 C7 C12 24.6(4) . . . . ?
O2 C13 C15 C16 -178.9(4) . . . . ?
C1 P1 O2 C13 -54.1(3) . . . . ?
C1 P1 C7 C8 93.9(4) . . . . ?
C1 P1 C7 C12 -84.8(4) . . . . ?
C1 C2 C3 C4 -0.8(7) . . . . ?
C2 C1 C6 C5 -0.1(7) . . . . ?
C2 C3 C4 C5 -0.1(8) . . . . ?
C3 C4 C5 C6 1.0(8) . . . . ?
C4 C5 C6 C1 -0.9(8) . . . . ?
C6 C1 C2 C3 0.9(7) . . . . ?
C7 P1 O2 C13 -166.7(3) . . . . ?
C7 P1 C1 C2 46.8(4) . . . . ?
C7 P1 C1 C6 -130.9(4) . . . . ?
C7 C8 C9 C10 -0.8(8) . . . . ?
C8 C7 C12 C11 0.4(7) . . . . ?
C8 C9 C10 C11 0.4(8) . . . . ?
C9 C10 C11 C12 0.5(8) . . . . ?
C10 C11 C12 C7 -0.9(7) . . . . ?
C12 C7 C8 C9 0.4(7) . . . . ?
C13 C15 C16 O3 4.3(8) . . . . ?
C13 C15 C16 O4 -176.5(4) . . . . ?
C14 C13 C15 C16 0.6(7) . . . . ?
C16 O4 C17 C18 -89.8(8) . . . . ?
C17 O4 C16 O3 2.3(8) . . . . ?
C17 O4 C16 C15 -176.8(5) . . . . ?

loop_
_twin_individual_id
_twin_individual_mass_fraction_refined
_oxdiff_twin_reflns_isolated
_oxdiff_twin_reflns_overlapped
_twin_individual_twin_lattice_type
_twin_individual_twin_matrix_11
_twin_individual_twin_matrix_12
_twin_individual_twin_matrix_13
_twin_individual_twin_matrix_21
_twin_individual_twin_matrix_22
_twin_individual_twin_matrix_23
_twin_individual_twin_matrix_31
_twin_individual_twin_matrix_32
_twin_individual_twin_matrix_33
1 0.6996 5901 192 ref 1.0000 0.0000 0.0000 0.0000 1.0000 0.0000 0.0000 0.0000 1.0000
2 0.3004 5912 192 nmt 0.4715 -0.0434 -0.3843 -1.6552 -0.9589 -0.4107 -0.8510 0.8421 -0.0079
